data_4074602
loop_
_publ_author_name
'Ahn, Yi Joon'
'Rubio, Ramel J.'
'Hollis, T. Keith'
'Tham, Fook S.'
'Donnadieu, Bruno'

_publ_section_title
;
 Slip--Inversion--Slip Mechanism of Phosphametallocene Isomerization.
 Spectroscopic Characterization of an (\h1-Phospholyl)titanium Complex.
 Synthesis and Structures of Chiral Mono(phospholyl)titanium Complexes
;
_journal_coden_ASTM ORGND7
_journal_issue 5
_journal_name_full Organometallics
_journal_page_first 1079
_journal_page_last 1083
_journal_paper_doi 10.1021/om050357h
_journal_volume 25
_journal_year 2006
_chemical_formula_sum 'C8 H10 Cl3 P Ti'
_chemical_formula_weight 291.38
_space_group_IT_number 2
_symmetry_cell_setting triclinic
_symmetry_space_group_name_Hall '-P 1'
_symmetry_space_group_name_H-M 'P -1'
_atom_sites_solution_hydrogens geom
_atom_sites_solution_primary direct
_atom_sites_solution_secondary difmap
_audit_creation_method SHELXL-97
_cell_angle_alpha 102.390(2)
_cell_angle_beta 92.824(2)
_cell_angle_gamma 109.062(2)
_cell_formula_units_Z 2
_cell_length_a 6.7877(9)
_cell_length_b 6.9647(9)
_cell_length_c 12.9311(17)
_cell_measurement_temperature 218(2)
_cell_volume 559.60(13)
_computing_cell_refinement 'Bruker SMART'
_computing_data_collection 'Bruker SMART'
_computing_data_reduction 'Bruker SAINT'
_computing_molecular_graphics 'Bruker SHELXTL'
_computing_publication_material 'Bruker SHELXTL'
_computing_structure_refinement 'SHELXL-97 (Sheldrick, 1997)'
_computing_structure_solution 'SHELXS-97 (Sheldrick, 1990)'
_diffrn_ambient_temperature 218(2)
_diffrn_measured_fraction_theta_full 0.995
_diffrn_measured_fraction_theta_max 0.995
_diffrn_measurement_device_type 'CCD area detector'
_diffrn_measurement_method 'phi and omega scans'
_diffrn_radiation_monochromator graphite
_diffrn_radiation_source 'Normal-focus sealed tube'
_diffrn_radiation_type MoK\a
_diffrn_radiation_wavelength 0.71073
_diffrn_reflns_av_R_equivalents 0.0225
_diffrn_reflns_av_sigmaI/netI 0.0175
_diffrn_reflns_limit_h_max 9
_diffrn_reflns_limit_h_min -9
_diffrn_reflns_limit_k_max 9
_diffrn_reflns_limit_k_min -9
_diffrn_reflns_limit_l_max 17
_diffrn_reflns_limit_l_min -17
_diffrn_reflns_number 9563
_diffrn_reflns_theta_full 28.28
_diffrn_reflns_theta_max 28.28
_diffrn_reflns_theta_min 1.63
_exptl_absorpt_coefficient_mu 1.573
_exptl_absorpt_correction_T_max 0.6412
_exptl_absorpt_correction_T_min 0.5251
_exptl_absorpt_correction_type multi-scan
_exptl_absorpt_process_details 'Bruker SADABS'
_exptl_crystal_colour Orange
_exptl_crystal_density_diffrn 1.729
_exptl_crystal_density_meas 0
_exptl_crystal_density_method 'not measured'
_exptl_crystal_description 'prism frag'
_exptl_crystal_F_000 292
_exptl_crystal_size_max 0.47
_exptl_crystal_size_mid 0.41
_exptl_crystal_size_min 0.31
_refine_diff_density_max 0.559
_refine_diff_density_min -0.348
_refine_diff_density_rms 0.070
_refine_ls_extinction_method none
_refine_ls_goodness_of_fit_ref 1.019
_refine_ls_hydrogen_treatment mixed
_refine_ls_matrix_type full
_refine_ls_number_parameters 128
_refine_ls_number_reflns 2754
_refine_ls_number_restraints 0
_refine_ls_restrained_S_all 1.019
_refine_ls_R_factor_all 0.0296
_refine_ls_R_factor_gt 0.0281
_refine_ls_shift/su_max 0.000
_refine_ls_shift/su_mean 0.000
_refine_ls_structure_factor_coef Fsqd
_refine_ls_weighting_details 'calc w=1/[\s^2^(Fo^2^)+(0.0451P)^2^+0.3455P] where P=(Fo^2^+2Fc^2^)/3'
_refine_ls_weighting_scheme calc
_refine_ls_wR_factor_gt 0.0768
_refine_ls_wR_factor_ref 0.0783
_reflns_number_gt 2590
_reflns_number_total 2754
_reflns_threshold_expression >2sigma(I)
_cod_data_source_file om050357hsi20050506_090816.cif
_cod_data_source_block kh131s
_cod_depositor_comments
;
The following automatic conversions were performed:

'_symmetry_cell_setting' value 'Triclinic' changed to 'triclinic'
according to /home/saulius/struct/CIF-dictionaries/cif_core.dic
dictionary named 'cif_core.dic' version 2.4.1 from 2010-06-29.

Automatic conversion script
Id: cif_fix_values 1715 2011-07-08 13:25:40Z adriana 
;
_cod_original_sg_symbol_H-M P-1
_cod_database_code 4074602

loop_
_symmetry_equiv_pos_as_xyz
'x, y, z'
'-x, -y, -z'

loop_
_atom_site_label
_atom_site_type_symbol
_atom_site_fract_x
_atom_site_fract_y
_atom_site_fract_z
_atom_site_U_iso_or_equiv
_atom_site_adp_type
_atom_site_occupancy
_atom_site_symmetry_multiplicity
_atom_site_calc_flag
_atom_site_refinement_flags
Ti1 Ti 0.23153(4) 0.57319(4) 0.20275(2) 0.02320(9) Uani 1 1 d .
Cl1 Cl 0.42908(7) 0.75116(6) 0.35830(3) 0.03337(11) Uani 1 1 d .
Cl2 Cl -0.04786(8) 0.67743(8) 0.21248(5) 0.04236(13) Uani 1 1 d .
Cl3 Cl 0.40556(9) 0.74232(8) 0.08844(4) 0.04442(13) Uani 1 1 d .
P1 P 0.38010(8) 0.27250(8) 0.15806(4) 0.03423(12) Uani 1 1 d .
C1 C 0.1618(3) 0.2550(3) 0.07378(14) 0.0347(4) Uani 1 1 d .
H1 H 0.1682 0.2600 0.0019 0.045(7) Uiso 1 1 calc R
C2 C -0.0231(3) 0.2331(2) 0.12109(14) 0.0283(3) Uani 1 1 d .
H2 H -0.1536 0.2174 0.0855 0.050(7) Uiso 1 1 calc R
C3 C 0.0172(2) 0.2383(2) 0.23458(13) 0.0245(3) Uani 1 1 d .
C4 C -0.1459(3) 0.2143(3) 0.31028(15) 0.0322(4) Uani 1 1 d .
H4A H -0.2762 0.1022 0.2743 0.044(6) Uiso 1 1 calc R
H4B H -0.1763 0.3447 0.3302 0.041(6) Uiso 1 1 calc R
C5 C -0.0714(3) 0.1628(3) 0.41099(14) 0.0333(4) Uani 1 1 d .
H5A H -0.1644 0.1803 0.4652 0.053(7) Uiso 1 1 calc R
H5B H -0.0790 0.0163 0.3943 0.028(5) Uiso 1 1 calc R
C6 C 0.1536(3) 0.3048(3) 0.45530(13) 0.0309(3) Uani 1 1 d .
H6A H 0.1931 0.2786 0.5235 0.036(6) Uiso 1 1 calc R
H6B H 0.1633 0.4516 0.4683 0.035(6) Uiso 1 1 calc R
C7 C 0.3046(3) 0.2639(3) 0.37660(14) 0.0294(3) Uani 1 1 d .
H7A H 0.4431 0.3736 0.3993 0.034(6) Uiso 1 1 calc R
H7B H 0.3205 0.1292 0.3771 0.035(6) Uiso 1 1 calc R
C8 C 0.2268(2) 0.2605(2) 0.26500(13) 0.0239(3) Uani 1 1 d .

loop_
_atom_site_aniso_label
_atom_site_aniso_U_11
_atom_site_aniso_U_22
_atom_site_aniso_U_33
_atom_site_aniso_U_23
_atom_site_aniso_U_13
_atom_site_aniso_U_12
Ti1 0.02581(15) 0.02050(14) 0.02343(15) 0.00624(10) 0.00281(10) 0.00769(11)
Cl1 0.0369(2) 0.0250(2) 0.0307(2) 0.00518(15) -0.00413(16) 0.00302(16)
Cl2 0.0356(2) 0.0360(2) 0.0588(3) 0.0074(2) 0.0026(2) 0.01981(19)
Cl3 0.0575(3) 0.0419(3) 0.0378(2) 0.0208(2) 0.0173(2) 0.0137(2)
P1 0.0367(3) 0.0347(2) 0.0361(2) 0.00867(19) 0.01082(19) 0.0178(2)
C1 0.0511(11) 0.0283(8) 0.0232(7) 0.0021(6) 0.0049(7) 0.0145(8)
C2 0.0286(8) 0.0193(7) 0.0356(8) 0.0052(6) 0.0038(6) 0.0075(6)
C3 0.0248(7) 0.0184(6) 0.0277(7) 0.0046(5) 0.0009(6) 0.0051(5)
C4 0.0238(8) 0.0340(9) 0.0377(9) 0.0120(7) 0.0069(6) 0.0062(6)
C5 0.0359(9) 0.0293(8) 0.0340(9) 0.0118(7) 0.0116(7) 0.0068(7)
C6 0.0378(9) 0.0287(8) 0.0266(8) 0.0099(6) 0.0041(6) 0.0099(7)
C7 0.0309(8) 0.0286(8) 0.0320(8) 0.0108(6) 0.0002(6) 0.0129(6)
C8 0.0269(7) 0.0184(6) 0.0272(7) 0.0058(5) 0.0039(6) 0.0090(5)

loop_
_atom_type_symbol
_atom_type_description
_atom_type_scat_dispersion_real
_atom_type_scat_dispersion_imag
_atom_type_scat_source
C C 0.0033 0.0016 'International Tables Vol C Tables 4.2.6.8 and 6.1.1.4'
H H 0.0000 0.0000 'International Tables Vol C Tables 4.2.6.8 and 6.1.1.4'
P P 0.1023 0.0942 'International Tables Vol C Tables 4.2.6.8 and 6.1.1.4'
Cl Cl 0.1484 0.1585 'International Tables Vol C Tables 4.2.6.8 and 6.1.1.4'
Ti Ti 0.2776 0.4457 'International Tables Vol C Tables 4.2.6.8 and 6.1.1.4'

loop_
_geom_angle_atom_site_label_1
_geom_angle_atom_site_label_2
_geom_angle_atom_site_label_3
_geom_angle
Cl1 Ti1 Cl3 102.29(2)
Cl1 Ti1 Cl2 102.82(2)
Cl3 Ti1 Cl2 102.34(2)
Cl1 Ti1 C1 139.86(5)
Cl3 Ti1 C1 88.76(5)
Cl2 Ti1 C1 112.40(5)
Cl1 Ti1 C2 139.89(5)
Cl3 Ti1 C2 114.68(5)
Cl2 Ti1 C2 84.59(5)
C1 Ti1 C2 34.19(6)
Cl1 Ti1 C3 104.78(4)
Cl3 Ti1 C3 147.24(4)
Cl2 Ti1 C3 89.34(4)
C1 Ti1 C3 58.57(6)
C2 Ti1 C3 35.27(6)
Cl1 Ti1 C8 84.58(4)
Cl3 Ti1 C8 134.82(4)
Cl2 Ti1 C8 119.79(4)
C1 Ti1 C8 61.75(6)
C2 Ti1 C8 58.63(6)
C3 Ti1 C8 33.23(5)
Cl1 Ti1 P1 99.02(2)
Cl3 Ti1 P1 94.11(2)
Cl2 Ti1 P1 149.00(2)
C1 Ti1 P1 41.21(5)
C2 Ti1 P1 64.61(4)
C3 Ti1 P1 63.78(4)
C8 Ti1 P1 41.00(4)
C1 P1 C8 89.53(8)
C1 P1 Ti1 62.63(6)
C8 P1 Ti1 66.17(5)
C2 C1 P1 115.23(13)
C2 C1 Ti1 74.70(10)
P1 C1 Ti1 76.16(7)
C1 C2 C3 109.95(15)
C1 C2 Ti1 71.11(10)
C3 C2 Ti1 73.86(9)
C8 C3 C2 112.22(14)
C8 C3 C4 122.84(14)
C2 C3 C4 124.90(15)
C8 C3 Ti1 74.32(9)
C2 C3 Ti1 70.87(9)
C4 C3 Ti1 124.33(11)
C3 C4 C5 111.43(15)
C6 C5 C4 111.01(14)
C5 C6 C7 110.36(14)
C8 C7 C6 111.57(14)
C3 C8 C7 122.09(14)
C3 C8 P1 113.02(12)
C7 C8 P1 124.83(12)
C3 C8 Ti1 72.45(9)
C7 C8 Ti1 124.80(11)
P1 C8 Ti1 72.84(6)

loop_
_geom_bond_atom_site_label_1
_geom_bond_atom_site_label_2
_geom_bond_distance
Ti1 Cl1 2.2269(5)
Ti1 Cl3 2.2312(5)
Ti1 Cl2 2.2412(6)
Ti1 C1 2.3594(17)
Ti1 C2 2.4053(16)
Ti1 C3 2.4457(16)
Ti1 C8 2.4696(16)
Ti1 P1 2.5796(6)
P1 C1 1.750(2)
P1 C8 1.7712(17)
C1 C2 1.401(3)
C2 C3 1.470(2)
C3 C8 1.406(2)
C3 C4 1.506(2)
C4 C5 1.528(3)
C5 C6 1.524(3)
C6 C7 1.529(2)
C7 C8 1.505(2)

loop_
_geom_torsion_atom_site_label_1
_geom_torsion_atom_site_label_2
_geom_torsion_atom_site_label_3
_geom_torsion_atom_site_label_4
_geom_torsion
Cl1 Ti1 P1 C1 173.45(7)
Cl3 Ti1 P1 C1 -83.40(7)
Cl2 Ti1 P1 C1 38.98(9)
C2 Ti1 P1 C1 32.02(9)
C3 Ti1 P1 C1 71.35(8)
C8 Ti1 P1 C1 102.62(9)
Cl1 Ti1 P1 C8 70.83(6)
Cl3 Ti1 P1 C8 173.98(6)
Cl2 Ti1 P1 C8 -63.64(7)
C1 Ti1 P1 C8 -102.62(9)
C2 Ti1 P1 C8 -70.60(7)
C3 Ti1 P1 C8 -31.28(7)
C8 P1 C1 C2 -2.17(14)
Ti1 P1 C1 C2 -65.38(12)
C8 P1 C1 Ti1 63.21(6)
Cl1 Ti1 C1 C2 111.44(11)
Cl3 Ti1 C1 C2 -140.82(10)
Cl2 Ti1 C1 C2 -37.98(11)
C3 Ti1 C1 C2 36.57(10)
C8 Ti1 C1 C2 74.89(11)
P1 Ti1 C1 C2 121.51(13)
Cl1 Ti1 C1 P1 -10.07(11)
Cl3 Ti1 C1 P1 97.67(6)
Cl2 Ti1 C1 P1 -159.49(5)
C2 Ti1 C1 P1 -121.51(13)
C3 Ti1 C1 P1 -84.94(7)
C8 Ti1 C1 P1 -46.61(6)
P1 C1 C2 C3 2.12(19)
Ti1 C1 C2 C3 -64.11(11)
P1 C1 C2 Ti1 66.22(10)
Cl1 Ti1 C2 C1 -111.35(11)
Cl3 Ti1 C2 C1 44.03(11)
Cl2 Ti1 C2 C1 145.15(11)
C3 Ti1 C2 C1 -118.32(15)
C8 Ti1 C2 C1 -84.89(11)
P1 Ti1 C2 C1 -38.45(10)
Cl1 Ti1 C2 C3 6.96(13)
Cl3 Ti1 C2 C3 162.35(8)
Cl2 Ti1 C2 C3 -96.54(9)
C1 Ti1 C2 C3 118.32(15)
C8 Ti1 C2 C3 33.43(9)
P1 Ti1 C2 C3 79.87(9)
C1 C2 C3 C8 -0.82(19)
Ti1 C2 C3 C8 -63.21(11)
C1 C2 C3 C4 -178.55(16)
Ti1 C2 C3 C4 119.06(15)
C1 C2 C3 Ti1 62.39(12)
Cl1 Ti1 C3 C8 -54.49(9)
Cl3 Ti1 C3 C8 90.27(11)
Cl2 Ti1 C3 C8 -157.58(9)
C1 Ti1 C3 C8 85.45(11)
C2 Ti1 C3 C8 120.87(14)
P1 Ti1 C3 C8 38.43(8)
Cl1 Ti1 C3 C2 -175.37(8)
Cl3 Ti1 C3 C2 -30.60(13)
Cl2 Ti1 C3 C2 81.55(9)
C1 Ti1 C3 C2 -35.43(10)
C8 Ti1 C3 C2 -120.87(14)
P1 Ti1 C3 C2 -82.45(9)
Cl1 Ti1 C3 C4 64.87(13)
Cl3 Ti1 C3 C4 -150.37(11)
Cl2 Ti1 C3 C4 -38.22(13)
C1 Ti1 C3 C4 -155.19(16)
C2 Ti1 C3 C4 -119.76(17)
C8 Ti1 C3 C4 119.36(17)
P1 Ti1 C3 C4 157.79(14)
C8 C3 C4 C5 -14.3(2)
C2 C3 C4 C5 163.24(15)
Ti1 C3 C4 C5 -107.20(15)
C3 C4 C5 C6 46.0(2)
C4 C5 C6 C7 -64.86(19)
C5 C6 C7 C8 48.09(19)
C2 C3 C8 C7 -178.30(14)
C4 C3 C8 C7 -0.5(2)
Ti1 C3 C8 C7 120.54(14)
C2 C3 C8 P1 -0.76(17)
C4 C3 C8 P1 177.02(13)
Ti1 C3 C8 P1 -61.92(8)
C2 C3 C8 Ti1 61.16(11)
C4 C3 C8 Ti1 -121.06(15)
C6 C7 C8 C3 -16.6(2)
C6 C7 C8 P1 166.18(12)
C6 C7 C8 Ti1 73.56(17)
C1 P1 C8 C3 1.62(13)
Ti1 P1 C8 C3 61.69(10)
C1 P1 C8 C7 179.09(14)
Ti1 P1 C8 C7 -120.84(14)
C1 P1 C8 Ti1 -60.07(7)
Cl1 Ti1 C8 C3 127.75(9)
Cl3 Ti1 C8 C3 -130.28(8)
Cl2 Ti1 C8 C3 26.07(10)
C1 Ti1 C8 C3 -74.93(10)
C2 Ti1 C8 C3 -35.48(9)
P1 Ti1 C8 C3 -121.80(11)
Cl1 Ti1 C8 C7 10.45(13)
Cl3 Ti1 C8 C7 112.41(13)
Cl2 Ti1 C8 C7 -91.24(13)
C1 Ti1 C8 C7 167.76(16)
C2 Ti1 C8 C7 -152.79(15)
C3 Ti1 C8 C7 -117.31(17)
P1 Ti1 C8 C7 120.89(15)
Cl1 Ti1 C8 P1 -110.44(5)
Cl3 Ti1 C8 P1 -8.48(8)
Cl2 Ti1 C8 P1 147.87(4)
C1 Ti1 C8 P1 46.88(7)
C2 Ti1 C8 P1 86.32(7)
C3 Ti1 C8 P1 121.80(11)
